data_7229731
loop_
_publ_author_name
'Nguyen, Thanh Binh'
'Retailleau, Pascal'

_publ_section_title
;
 Sulfurative self-condensation of ketones and elemental sulfur: a
 three-component access to thiophenes catalyzed by aniline acid--base
 conjugate pairs
;
_journal_issue 2
_journal_name_full 'Green Chemistry'
_journal_page_first 387
_journal_paper_doi 10.1039/C7GC03437G
_journal_volume 20
_journal_year 2018
_chemical_formula_moiety 'C20 H20 O2 S'
_chemical_formula_sum 'C20 H20 O2 S'
_chemical_formula_weight 324.42
_space_group_crystal_system orthorhombic
_space_group_IT_number 62
_space_group_name_Hall '-P 2ac 2n'
_space_group_name_H-M_alt 'P n m a'
_symmetry_space_group_name_Hall '-P 2ac 2n'
_symmetry_space_group_name_H-M 'P n m a'
_atom_sites_solution_hydrogens geom
_atom_sites_solution_primary dual
_atom_sites_solution_secondary difmap
_audit_creation_method SHELXL-2016/6
_audit_update_record
;
2017-08-28 deposited with the CCDC.
2017-12-13 downloaded from the CCDC.
;
_cell_angle_alpha 90
_cell_angle_beta 90
_cell_angle_gamma 90
_cell_formula_units_Z 4
_cell_length_a 6.2278(6)
_cell_length_b 37.440(4)
_cell_length_c 7.3546(6)
_cell_measurement_reflns_used 657
_cell_measurement_temperature 293(2)
_cell_measurement_theta_max 71.8
_cell_measurement_theta_min 14.9
_cell_volume 1714.9(3)
_computing_cell_refinement
;
CrystalClear-SM Expert 2.0 r16 (Rigaku, 2014)
;
_computing_data_collection
;
CrystalClear-SM Expert 2.0 r16 (Rigaku, 2014)
;
_computing_data_reduction
;
CrystalClear-SM Expert 2.0 r16 (Rigaku, 2014)
;
_computing_structure_refinement 'SHELXL-2016/6 (Sheldrick, 2015)'
_computing_structure_solution 'SHELXT (Sheldrick, 2015)'
_diffrn_ambient_temperature 293(2)
_diffrn_detector 'Rigaku Rapid2 curved IP'
_diffrn_detector_area_resol_mean 10.0000
_diffrn_measured_fraction_theta_full 0.995
_diffrn_measured_fraction_theta_max 0.995
_diffrn_measurement_device
;
Crystal Goniometer Chi-partial
;
_diffrn_measurement_device_type
;
Rigaku mm007HF microfocus
;
_diffrn_measurement_method 'profile data from \w-scans'
_diffrn_measurement_specimen_support Fiber
_diffrn_radiation_monochromator 'Osmic Confocal CMF mirrors'
_diffrn_radiation_type CuK\a
_diffrn_radiation_wavelength 1.54187
_diffrn_reflns_av_R_equivalents 0.0663
_diffrn_reflns_av_unetI/netI 0.0557
_diffrn_reflns_Laue_measured_fraction_full 0.995
_diffrn_reflns_Laue_measured_fraction_max 0.995
_diffrn_reflns_limit_h_max 5
_diffrn_reflns_limit_h_min -7
_diffrn_reflns_limit_k_max 45
_diffrn_reflns_limit_k_min -43
_diffrn_reflns_limit_l_max 8
_diffrn_reflns_limit_l_min -8
_diffrn_reflns_number 12953
_diffrn_reflns_point_group_measured_fraction_full 0.995
_diffrn_reflns_point_group_measured_fraction_max 0.995
_diffrn_reflns_theta_full 67.687
_diffrn_reflns_theta_max 68.206
_diffrn_reflns_theta_min 6.989
_diffrn_source 'Rigaku Rotating Anode'
_exptl_absorpt_coefficient_mu 1.724
_exptl_absorpt_correction_T_max 1.000
_exptl_absorpt_correction_T_min 0.641
_exptl_absorpt_correction_type multi-scan
_exptl_crystal_colour colourless
_exptl_crystal_density_diffrn 1.257
_exptl_crystal_description 'large thin plate'
_exptl_crystal_F_000 688
_exptl_crystal_recrystallization_method 'Re-crystallisation from solvent: dichloromethane'
_exptl_crystal_size_max 0.52
_exptl_crystal_size_mid 0.46
_exptl_crystal_size_min 0.05
_refine_diff_density_max 0.280
_refine_diff_density_min -0.341
_refine_diff_density_rms 0.053
_refine_ls_extinction_method none
_refine_ls_goodness_of_fit_ref 0.926
_refine_ls_hydrogen_treatment constr
_refine_ls_matrix_type full
_refine_ls_number_parameters 116
_refine_ls_number_reflns 1591
_refine_ls_number_restraints 17
_refine_ls_restrained_S_all 0.928
_refine_ls_R_factor_all 0.0954
_refine_ls_R_factor_gt 0.0639
_refine_ls_shift/su_max 0.000
_refine_ls_shift/su_mean 0.000
_refine_ls_structure_factor_coef Fsqd
_refine_ls_weighting_details 'w=1/[\s^2^(Fo^2^)+(0.1209P)^2^] where P=(Fo^2^+2Fc^2^)/3'
_refine_ls_weighting_scheme calc
_refine_ls_wR_factor_gt 0.1663
_refine_ls_wR_factor_ref 0.2021
_reflns_Friedel_coverage 0.000
_reflns_number_gt 831
_reflns_number_total 1591
_reflns_threshold_expression 'I > 2\s(I)'
_cod_data_source_file c7gc03437g2.cif
_cod_data_source_block BN0854
_cod_depositor_comments
;
The following automatic conversions were performed:

'_exptl_absorpt_correction_type' value 'Multi-scan' changed to
'multi-scan' according to
/home/data/users/saulius/crontab/automatic-downloads/rss-feeds/RSC/lib/dictionaries/cif_core.dic
dictionary named 'cif_core.dic' version 2.4.2 from 2011-04-26.

Automatic conversion script
Id: cif_fix_values 4973 2017-02-22 13:04:09Z antanas 

 Adding full bibliography for 7229731.cif.
;
_cod_database_code 7229731
_shelx_shelxl_version_number 2016/6
_shelx_space_group_comment
;
The symmetry employed for this shelxl refinement is uniquely defined
by the following loop, which should always be used as a source of
symmetry information in preference to the above space-group names.
They are only intended as comments.
;

loop_
_space_group_symop_operation_xyz
'x, y, z'
'-x+1/2, -y, z+1/2'
'x+1/2, -y+1/2, -z+1/2'
'-x, y+1/2, -z'
'-x, -y, -z'
'x-1/2, y, -z-1/2'
'-x-1/2, y-1/2, z-1/2'
'x, -y-1/2, z'

loop_
_atom_site_label
_atom_site_type_symbol
_atom_site_fract_x
_atom_site_fract_y
_atom_site_fract_z
_atom_site_U_iso_or_equiv
_atom_site_adp_type
_atom_site_occupancy
_atom_site_site_symmetry_order
_atom_site_calc_flag
_atom_site_refinement_flags_posn
_atom_site_refinement_flags_adp
_atom_site_refinement_flags_occupancy
_atom_site_disorder_assembly
_atom_site_disorder_group
O1 O 0.5067(3) 0.07817(5) -0.0071(3) 0.0836(7) Uani 1 1 d . . . . .
C1 C 0.3004(7) 0.250000 0.0272(5) 0.0692(10) Uani 1 2 d DS T P A .
H1 H 0.442475 0.250000 0.066046 0.083 Uiso 1 2 calc R U P . .
C2 C 0.1758(5) 0.21860(7) -0.0068(3) 0.0673(7) Uani 1 1 d D . . . .
C3 C -0.044(3) 0.2237(6) -0.045(3) 0.093(6) Uani 0.5 1 d D . P A 1
H31 H -0.153763 0.207358 -0.064181 0.112 Uiso 0.5 1 calc R U P A 1
S1 S -0.0774(6) 0.22938(18) -0.0664(10) 0.0822(9) Uani 0.5 1 d . . P A 2
C4 C 0.2576(5) 0.18184(7) -0.0007(3) 0.0645(8) Uani 1 1 d D . . . .
C7 C 0.4319(5) 0.11275(7) 0.0024(4) 0.0687(8) Uani 1 1 d . . . . .
C6 C 0.5349(5) 0.14002(7) 0.0942(3) 0.0734(8) Uani 1 1 d . . . . .
H6 H 0.661791 0.135481 0.156791 0.088 Uiso 1 1 calc R U . . .
C5 C 0.4489(4) 0.17403(7) 0.0928(3) 0.0697(8) Uani 1 1 d . . . . .
H5 H 0.519184 0.192207 0.155143 0.084 Uiso 1 1 calc R U . . .
C9 C 0.1588(5) 0.15378(7) -0.0891(3) 0.0709(8) Uani 1 1 d . . . . .
H9 H 0.031802 0.158048 -0.152006 0.085 Uiso 1 1 calc R U . . .
C8 C 0.2415(5) 0.11973(7) -0.0874(3) 0.0721(8) Uani 1 1 d . . . . .
H8 H 0.169314 0.101379 -0.146785 0.087 Uiso 1 1 calc R U . . .
C11 C 0.7708(7) 0.03344(9) 0.0212(7) 0.1546(17) Uani 1 1 d D . . . .
H11A H 0.788367 0.032031 -0.108284 0.232 Uiso 1 1 calc R U . . .
H11B H 0.659272 0.017363 0.058777 0.232 Uiso 1 1 calc R U . . .
H11C H 0.903026 0.026971 0.079718 0.232 Uiso 1 1 calc R U . . .
C10 C 0.7116(5) 0.07067(8) 0.0731(5) 0.0974(11) Uani 1 1 d D . . . .
H10A H 0.703418 0.072844 0.204321 0.117 Uiso 1 1 calc R U . . .
H10B H 0.818500 0.087362 0.028593 0.117 Uiso 1 1 calc R U . . .

loop_
_atom_site_aniso_label
_atom_site_aniso_U_11
_atom_site_aniso_U_22
_atom_site_aniso_U_33
_atom_site_aniso_U_23
_atom_site_aniso_U_13
_atom_site_aniso_U_12
O1 0.0887(15) 0.0780(14) 0.0840(15) -0.0058(9) -0.0062(12) 0.0020(10)
C1 0.094(3) 0.065(2) 0.048(2) 0.000 0.010(2) 0.000
C2 0.0677(18) 0.0881(19) 0.0460(14) 0.0005(13) 0.0021(14) -0.0025(14)
C3 0.109(7) 0.096(11) 0.074(9) 0.008(7) -0.019(6) 0.001(6)
S1 0.0810(17) 0.0889(16) 0.0765(19) 0.0062(14) -0.0123(14) -0.0014(13)
C4 0.0704(19) 0.0751(17) 0.0479(15) 0.0006(12) 0.0041(13) -0.0055(13)
C7 0.075(2) 0.0782(18) 0.0524(16) -0.0008(13) 0.0034(14) -0.0033(14)
C6 0.078(2) 0.0850(19) 0.0575(17) -0.0008(13) -0.0063(14) 0.0007(15)
C5 0.0718(19) 0.0842(19) 0.0532(16) -0.0019(12) -0.0042(14) -0.0035(13)
C9 0.0721(17) 0.0865(19) 0.0540(16) 0.0002(13) -0.0035(14) -0.0067(14)
C8 0.073(2) 0.0837(19) 0.0599(18) -0.0037(13) -0.0046(14) -0.0100(14)
C11 0.138(4) 0.106(3) 0.220(5) -0.037(3) -0.038(3) 0.036(2)
C10 0.088(2) 0.096(2) 0.108(3) -0.0029(17) -0.015(2) 0.0100(17)

loop_
_atom_type_symbol
_atom_type_description
_atom_type_scat_dispersion_real
_atom_type_scat_dispersion_imag
_atom_type_scat_source
C C 0.0181 0.0091 'International Tables Vol C Tables 4.2.6.8 and 6.1.1.4'
H H 0.0000 0.0000 'International Tables Vol C Tables 4.2.6.8 and 6.1.1.4'
O O 0.0492 0.0322 'International Tables Vol C Tables 4.2.6.8 and 6.1.1.4'
S S 0.3331 0.5567 'International Tables Vol C Tables 4.2.6.8 and 6.1.1.4'

loop_
_geom_angle_atom_site_label_1
_geom_angle_atom_site_label_2
_geom_angle_atom_site_label_3
_geom_angle
_geom_angle_site_symmetry_1
_geom_angle_site_symmetry_3
C7 O1 C10 117.7(2) . .
C2 C1 C2 110.5(4) . 8_565
C3 C2 C1 116.7(10) . .
C3 C2 C4 118.0(10) . .
C1 C2 C4 125.3(3) . .
C1 C2 S1 110.8(3) . .
C4 C2 S1 123.8(3) . .
C2 C3 C3 97.8(10) . 8_565
S1 S1 C2 103.9(2) 8_565 .
C9 C4 C5 116.7(3) . .
C9 C4 C2 123.0(3) . .
C5 C4 C2 120.2(2) . .
O1 C7 C6 124.2(3) . .
O1 C7 C8 116.3(2) . .
C6 C7 C8 119.5(3) . .
C7 C6 C5 119.8(3) . .
C6 C5 C4 121.6(3) . .
C8 C9 C4 122.3(3) . .
C9 C8 C7 120.1(3) . .
O1 C10 C11 107.3(3) . .

loop_
_geom_bond_atom_site_label_1
_geom_bond_atom_site_label_2
_geom_bond_distance
_geom_bond_site_symmetry_2
O1 C7 1.378(3) .
O1 C10 1.433(3) .
C1 C2 1.430(4) .
C1 C2 1.431(4) 8_565
C2 C3 1.408(15) .
C2 C4 1.468(3) .
C2 S1 1.686(5) .
C3 S1 1.777(5) 8_565
C4 C9 1.380(3) .
C4 C5 1.406(4) .
C7 C6 1.382(4) .
C7 C8 1.382(4) .
C6 C5 1.382(4) .
C9 C8 1.375(3) .
C11 C10 1.491(4) .

loop_
_geom_torsion_atom_site_label_1
_geom_torsion_atom_site_label_2
_geom_torsion_atom_site_label_3
_geom_torsion_atom_site_label_4
_geom_torsion
_geom_torsion_site_symmetry_1
_geom_torsion_site_symmetry_4
C2 C1 C2 C3 -6.9(13) 8_565 .
C2 C1 C2 C4 174.56(15) 8_565 .
C2 C1 C2 S1 -2.4(4) 8_565 .
C1 C2 C3 C3 4.0(7) . 8_565
C4 C2 C3 C3 -177.4(5) . 8_565
C1 C2 S1 S1 1.4(3) . 8_565
C4 C2 S1 S1 -175.6(2) . 8_565
C3 C2 C4 C9 23.5(13) . .
C1 C2 C4 C9 -158.1(3) . .
S1 C2 C4 C9 18.6(5) . .
C3 C2 C4 C5 -158.9(12) . .
C1 C2 C4 C5 19.6(4) . .
S1 C2 C4 C5 -163.8(4) . .
C10 O1 C7 C6 -4.4(4) . .
C10 O1 C7 C8 175.5(2) . .
O1 C7 C6 C5 178.8(2) . .
C8 C7 C6 C5 -1.1(4) . .
C7 C6 C5 C4 -0.1(4) . .
C9 C4 C5 C6 0.7(4) . .
C2 C4 C5 C6 -177.1(2) . .
C5 C4 C9 C8 -0.1(4) . .
C2 C4 C9 C8 177.6(2) . .
C4 C9 C8 C7 -1.1(4) . .
O1 C7 C8 C9 -178.2(2) . .
C6 C7 C8 C9 1.7(4) . .
C7 O1 C10 C11 -171.6(3) . .
